data_7111938
loop_
_publ_author_name
'Istvan Kocsis'
'Dan Dumitrescu'
'Yves-Marie Legrand'
'Arie van der Lee'
'Ion Grosu'
'Mihail Barboiu'

_publ_section_title
;
 Self-sorting of dynamic metallosupramolecular libraries (DMLs) via
 metal-driven selection
;
_journal_name_full Chem.Commun.
_journal_page_first 2621
_journal_paper_doi 10.1039/c3cc49673b
_journal_volume 50
_journal_year 2014
_chemical_formula_moiety 'C76 H68 N20 Pb2, 4(C F3 O3 S1)'
_chemical_formula_sum 'C80 H68 F12 N20 O12 Pb2 S4'
_chemical_formula_weight 2272.22
_space_group_IT_number 15
_symmetry_cell_setting monoclinic
_symmetry_space_group_name_Hall '-I 2yc'
_symmetry_space_group_name_H-M 'I 1 2/c 1'
_atom_sites_solution_hydrogens difmap
_atom_sites_solution_primary iterative
_cell_angle_alpha 90
_cell_angle_beta 98.953(3)
_cell_angle_gamma 90
_cell_formula_units_Z 4
_cell_length_a 23.4956(5)
_cell_length_b 11.8708(3)
_cell_length_c 31.4169(10)
_cell_measurement_reflns_used 7771
_cell_measurement_temperature 175
_cell_measurement_theta_max 28.8330
_cell_measurement_theta_min 2.0330
_cell_volume 8655.8(4)
_computing_cell_refinement
;
CrysAlisPro, Agilent Technologies,
Version 1.171.36.24 (release 03-12-2012 CrysAlis171 .NET)
(compiled Dec  3 2012,18:21:49)
;
_computing_data_collection
;
CrysAlisPro, Agilent Technologies,
Version 1.171.36.24 (release 03-12-2012 CrysAlis171 .NET)
(compiled Dec  3 2012,18:21:49)
;
_computing_data_reduction
;
CrysAlisPro, Agilent Technologies,
Version 1.171.36.24 (release 03-12-2012 CrysAlis171 .NET)
(compiled Dec  3 2012,18:21:49)
;
_computing_molecular_graphics 'CAMERON (Watkin et al., 1996)'
_computing_publication_material 'CRYSTALS (Betteridge et al., 2003)'
_computing_structure_refinement 'CRYSTALS (Betteridge et al., 2003)'
_computing_structure_solution 'Superflip (Palatinus & Chapuis, 2007)'
_diffrn_ambient_temperature 175
_diffrn_detector_area_resol_mean 16.0143
_diffrn_measured_fraction_theta_full 1.000
_diffrn_measured_fraction_theta_max 0.859
_diffrn_measurement_details
;
  1 omega  -14.00   82.00   1.0000   20.0000
omega____ theta____ kappa____ phi______ frames
    -       15.6454   19.0000 -150.0000 96

  2 omega  -49.00   40.00   1.0000   20.0000
omega____ theta____ kappa____ phi______ frames
    -       15.6454  -19.0000    0.0000 89

  3 omega  -25.00    4.00   1.0000   20.0000
omega____ theta____ kappa____ phi______ frames
    -      -16.4267  -99.0000 -180.0000 29

  4 omega  -43.00    7.00   1.0000   20.0000
omega____ theta____ kappa____ phi______ frames
    -      -16.4267   77.0000  150.0000 50

;
_diffrn_measurement_device Area
_diffrn_measurement_device_type 'Xcalibur, Sapphire3, Gemini'
_diffrn_measurement_method '\w scans'
_diffrn_orient_matrix_UB_11 0.0138745000
_diffrn_orient_matrix_UB_12 -0.0315222000
_diffrn_orient_matrix_UB_13 0.0178215000
_diffrn_orient_matrix_UB_21 0.0182606000
_diffrn_orient_matrix_UB_22 -0.0249719000
_diffrn_orient_matrix_UB_23 -0.0133240000
_diffrn_orient_matrix_UB_31 0.0202090000
_diffrn_orient_matrix_UB_32 0.0442072000
_diffrn_orient_matrix_UB_33 0.0051829000
_diffrn_radiation_monochromator graphite
_diffrn_radiation_source 'Enhance (Mo) X-ray Source'
_diffrn_radiation_type 'Mo K\a'
_diffrn_radiation_wavelength 0.71073
_diffrn_reflns_av_R_equivalents 0.034
_diffrn_reflns_av_sigmaI/netI 0.0515
_diffrn_reflns_limit_h_max 32
_diffrn_reflns_limit_h_min -31
_diffrn_reflns_limit_k_max 15
_diffrn_reflns_limit_k_min -16
_diffrn_reflns_limit_l_max 42
_diffrn_reflns_limit_l_min -42
_diffrn_reflns_number 25217
_diffrn_reflns_theta_full 26.000
_diffrn_reflns_theta_max 29.329
_diffrn_reflns_theta_min 1.755
_exptl_absorpt_coefficient_mu 4.080
_exptl_absorpt_correction_T_max 1.00000
_exptl_absorpt_correction_T_min 0.60340
_exptl_absorpt_correction_type multi-scan
_exptl_absorpt_process_details
;
CrysAlisPro, Agilent Technologies,
Version 1.171.36.24 (release 03-12-2012 CrysAlis171 .NET)
(compiled Dec  3 2012,18:21:49)
Empirical absorption correction using spherical harmonics,
 implemented in SCALE3 ABSPACK scaling algorithm.
;
_exptl_crystal_colour colorless
_exptl_crystal_density_diffrn 1.743
_exptl_crystal_density_method 'not measured'
_exptl_crystal_description prism
_exptl_crystal_F_000 4480
_exptl_crystal_size_max 0.300
_exptl_crystal_size_mid 0.200
_exptl_crystal_size_min 0.200
_refine_diff_density_max 1.48
_refine_diff_density_min -0.97
_refine_ls_extinction_method None
_refine_ls_goodness_of_fit_ref 0.9956
_refine_ls_hydrogen_treatment constr
_refine_ls_matrix_type full
_refine_ls_number_parameters 658
_refine_ls_number_reflns 8239
_refine_ls_number_restraints 0
_refine_ls_R_factor_all 0.0487
_refine_ls_R_factor_gt 0.0331
_refine_ls_shift/su_max 0.0024532
_refine_ls_shift/su_mean 0.0000313
_refine_ls_structure_factor_coef F
_refine_ls_weighting_details
;
 Method, part 1, Chebychev polynomial, (Watkin, 1994, Prince, 1982) 
 [weight] = 1.0/[A~0~*T~0~(x)+A~1~*T~1~(x) ... +A~n-1~]*T~n-1~(x)] 
 where A~i~ are the Chebychev coefficients listed below and x= Fcalc/Fmax 
 Method = Robust Weighting (Prince, 1982) 
 W = [weight] * [1-(deltaF/6*sigmaF)^2^]^2^ 
 A~i~ are: 
 18.3 9.89 12.5 9.29 0.559 
;
_refine_ls_weighting_scheme calc
_refine_ls_wR_factor_all 0.0512
_refine_ls_wR_factor_gt 0.0394
_refine_ls_wR_factor_ref 0.0394
_reflns_limit_h_max 31
_reflns_limit_h_min -32
_reflns_limit_k_max 16
_reflns_limit_k_min 0
_reflns_limit_l_max 42
_reflns_limit_l_min 0
_reflns_number_gt 8239
_reflns_number_total 10192
_reflns_threshold_expression I>2.0\s(I)
_oxford_diffrn_Wilson_B_factor 0.00
_oxford_diffrn_Wilson_scale 0.00
_oxford_refine_ls_r_factor_ref 0.0331
_oxford_refine_ls_scale 0.7360(8)
_oxford_reflns_number_all 10192
_oxford_reflns_threshold_expression_ref I>2.0\s(I)
_cod_data_source_file c3cc49673b.txt
_cod_data_source_block 1
_cod_original_sg_symbol_H-M 'I 2/c '
_cod_database_code 7111938
_cell_oxdiff_length_a 23.4906(7)
_cell_oxdiff_length_b 11.8687(3)
_cell_oxdiff_length_c 31.4291(11)
_cell_oxdiff_angle_alpha 90.004(2)
_cell_oxdiff_angle_beta 98.952(3)
_cell_oxdiff_angle_gamma 90.000(2)
_cell_oxdiff_volume 8655.8(4)
_montpellier_reflns_maxres 0.73
_montpellier_reflns_completeness_maxres 86.14
_montpellier_reflns_redundancy_maxres 2.43

loop_
_symmetry_equiv_pos_as_xyz
x,y,z
-x,-y,-z
x+1/2,y+1/2,z+1/2
-x+1/2,-y+1/2,-z+1/2
x,-y,z+1/2
-x,y,-z+1/2
x+1/2,-y+1/2,z+1
-x+1/2,y+1/2,-z+1

loop_
_atom_site_label
_atom_site_type_symbol
_atom_site_fract_x
_atom_site_fract_y
_atom_site_fract_z
_atom_site_U_iso_or_equiv
_atom_site_occupancy
_atom_site_adp_type
_atom_site_refinement_flags_posn
Pb1 Pb 0.628370(6) 0.560663(12) 0.589170(4) 0.0215 1.0000 Uani .
O4 O 0.68541(19) 0.3570(4) 0.59398(16) 0.0588 1.0000 Uani .
S5 S 0.72551(6) 0.28332(10) 0.57735(4) 0.0353 1.0000 Uani .
O6 O 0.7532(2) 0.3304(4) 0.54424(13) 0.0607 1.0000 Uani .
C58 C 0.7835(2) 0.2714(5) 0.62305(18) 0.0438 1.0000 Uani .
F8 F 0.7636(2) 0.2284(4) 0.65698(11) 0.0714 1.0000 Uani .
F9 F 0.82521(15) 0.2056(3) 0.61429(14) 0.0684 1.0000 Uani .
F10 F 0.8058(2) 0.3716(3) 0.63431(15) 0.0786 1.0000 Uani .
N15 N 0.55495(14) 0.6360(3) 0.63838(11) 0.0231 1.0000 Uani .
C16 C 0.52289(17) 0.5723(4) 0.66104(13) 0.0281 1.0000 Uani .
C17 C 0.53470(18) 0.4501(4) 0.66404(13) 0.0294 1.0000 Uani .
N18 N 0.56292(17) 0.3993(3) 0.63930(12) 0.0309 1.0000 Uani .
C19 C 0.5725(2) 0.2776(4) 0.64654(15) 0.0366 1.0000 Uani .
C20 C 0.5369(2) 0.2069(4) 0.61316(16) 0.0358 1.0000 Uani .
C21 C 0.4770(3) 0.2037(5) 0.6085(2) 0.0490 1.0000 Uani .
C22 C 0.5628(2) 0.1385(4) 0.58557(16) 0.0386 1.0000 Uani .
N2 N 0.5338(2) 0.0709(4) 0.55554(16) 0.0479 1.0000 Uani .
C24 C 0.4768(3) 0.0699(4) 0.55184(18) 0.0439 1.0000 Uani .
C25 C 0.48030(19) 0.6186(5) 0.68198(15) 0.0367 1.0000 Uani .
C26 C 0.4692(2) 0.7323(5) 0.67887(18) 0.0436 1.0000 Uani .
C27 C 0.50125(19) 0.7981(4) 0.65513(16) 0.0361 1.0000 Uani .
C28 C 0.54367(17) 0.7467(4) 0.63552(14) 0.0267 1.0000 Uani .
C32 C 0.39965(18) 0.6219(4) 0.51227(14) 0.0288 1.0000 Uani .
C33 C 0.43511(19) 0.7150(4) 0.50926(14) 0.0332 1.0000 Uani .
C34 C 0.4933(2) 0.7067(4) 0.52474(14) 0.0318 1.0000 Uani .
N35 N 0.51737(15) 0.6129(3) 0.54315(11) 0.0282 1.0000 Uani .
C36 C 0.48309(18) 0.5244(4) 0.54569(13) 0.0268 1.0000 Uani .
C37 C 0.42416(17) 0.5229(4) 0.53024(12) 0.0237 1.0000 Uani .
C38 C 0.38900(18) 0.4192(4) 0.53343(13) 0.0271 1.0000 Uani .
N39 N 0.34708(14) 0.4051(3) 0.49417(11) 0.0246 1.0000 Uani .
C40 C 0.29406(17) 0.4043(4) 0.49777(13) 0.0252 1.0000 Uani .
C41 C 0.24942(17) 0.3932(3) 0.45993(13) 0.0232 1.0000 Uani .
N42 N 0.26676(14) 0.3868(3) 0.42168(11) 0.0229 1.0000 Uani .
C43 C 0.22705(18) 0.3754(4) 0.38650(14) 0.0269 1.0000 Uani .
C44 C 0.2481(2) 0.3645(5) 0.34488(15) 0.0382 1.0000 Uani .
N45 N 0.30063(17) 0.3788(4) 0.34123(13) 0.0403 1.0000 Uani .
C46 C 0.16856(19) 0.3696(4) 0.38807(16) 0.0342 1.0000 Uani .
C47 C 0.15052(19) 0.3762(4) 0.42787(16) 0.0355 1.0000 Uani .
C48 C 0.19094(18) 0.3878(4) 0.46437(15) 0.0311 1.0000 Uani .
N49 N 0.80737(19) 0.9143(4) 0.58800(16) 0.0434 1.0000 Uani .
C50 C 0.7539(2) 0.8869(4) 0.56951(16) 0.0326 1.0000 Uani .
C51 C 0.70689(19) 0.8822(3) 0.59062(14) 0.0276 1.0000 Uani .
C52 C 0.7153(2) 0.9088(5) 0.63409(16) 0.0424 1.0000 Uani .
C53 C 0.7696(2) 0.9374(5) 0.65361(17) 0.0468 1.0000 Uani .
C54 C 0.8141(2) 0.9389(5) 0.62984(18) 0.0459 1.0000 Uani .
C55 C 0.3089(2) 0.5666(7) 0.28165(19) 0.0611 1.0000 Uani .
F56 F 0.4833(3) 0.9441(6) 0.7507(3) 0.0631 0.5000 Uani .
C57 C 0.3695(3) 0.6416(6) 0.23485(18) 0.0561 1.0000 Uani .
O2 O 0.70566(17) 0.1692(3) 0.56965(13) 0.0456 1.0000 Uani .
N5 N 0.3956(2) 0.5429(5) 0.23110(15) 0.0481 1.0000 Uani .
C59 C 0.3779(2) 0.4557(6) 0.25236(16) 0.0445 1.0000 Uani .
C7 C 0.3349(2) 0.4635(6) 0.27819(14) 0.0463 1.0000 Uani .
C11 C 0.4464(3) 0.1348(5) 0.5773(2) 0.0546 1.0000 Uani .
C12 C 0.3266(3) 0.6571(7) 0.2600(2) 0.0631 1.0000 Uani .
N1 N 0.61691(14) 0.7739(3) 0.59038(11) 0.0247 1.0000 Uani .
C2 C 0.57859(18) 0.8158(4) 0.61065(13) 0.0277 1.0000 Uani .
C3 C 0.64807(19) 0.8530(4) 0.56606(14) 0.0299 1.0000 Uani .
C4 C 0.3168(2) 0.3568(6) 0.29877(16) 0.0546 1.0000 Uani .
F4 F 0.4326(4) 1.0269(8) 0.6985(3) 0.0769 0.5000 Uani .
C6 C 0.4391(5) 1.0138(10) 0.7404(4) 0.0470 0.5000 Uani .
H171 H 0.5205 0.4104 0.6856 0.0361 1.0000 Uiso R
H191 H 0.5636 0.2588 0.6748 0.0441 1.0000 Uiso R
H192 H 0.6128 0.2618 0.6458 0.0441 1.0000 Uiso R
H211 H 0.4577 0.2478 0.6260 0.0591 1.0000 Uiso R
H221 H 0.6027 0.1391 0.5882 0.0457 1.0000 Uiso R
H241 H 0.4560 0.0226 0.5311 0.0529 1.0000 Uiso R
H251 H 0.4595 0.5723 0.6977 0.0439 1.0000 Uiso R
H261 H 0.4405 0.7644 0.6923 0.0534 1.0000 Uiso R
H271 H 0.4947 0.8753 0.6519 0.0427 1.0000 Uiso R
H321 H 0.3601 0.6269 0.5026 0.0341 1.0000 Uiso R
H331 H 0.4196 0.7820 0.4971 0.0399 1.0000 Uiso R
H341 H 0.5164 0.7690 0.5223 0.0381 1.0000 Uiso R
H361 H 0.4995 0.4592 0.5583 0.0322 1.0000 Uiso R
H381 H 0.3688 0.4242 0.5580 0.0329 1.0000 Uiso R
H382 H 0.4137 0.3541 0.5367 0.0331 1.0000 Uiso R
H401 H 0.2828 0.4110 0.5248 0.0298 1.0000 Uiso R
H441 H 0.2218 0.3465 0.3204 0.0461 1.0000 Uiso R
H461 H 0.1427 0.3616 0.3628 0.0410 1.0000 Uiso R
H471 H 0.1115 0.3714 0.4302 0.0422 1.0000 Uiso R
H481 H 0.1801 0.3922 0.4916 0.0367 1.0000 Uiso R
H501 H 0.7488 0.8687 0.5404 0.0389 1.0000 Uiso R
H521 H 0.6849 0.9069 0.6498 0.0509 1.0000 Uiso R
H541 H 0.8507 0.9575 0.6434 0.0551 1.0000 Uiso R
H551 H 0.2797 0.5746 0.2983 0.0728 1.0000 Uiso R
H571 H 0.3806 0.7025 0.2199 0.0680 1.0000 Uiso R
H591 H 0.3950 0.3854 0.2493 0.0539 1.0000 Uiso R
H121 H 0.3101 0.7273 0.2618 0.0769 1.0000 Uiso R
H21 H 0.5721 0.8931 0.6098 0.0327 1.0000 Uiso R
H31 H 0.6257 0.9214 0.5603 0.0358 1.0000 Uiso R
H32 H 0.6527 0.8179 0.5389 0.0361 1.0000 Uiso R
H41 H 0.3487 0.3042 0.3017 0.0649 1.0000 Uiso R
H42 H 0.2843 0.3246 0.2801 0.0649 1.0000 Uiso R
H27 H 0.7764 0.9557 0.6827 0.0562 1.0000 Uiso R
H26 H 0.4062 0.1321 0.5741 0.0651 1.0000 Uiso R
O3 O 0.2996(3) 0.8876(7) 0.7583(3) 0.0478 0.5000 Uani .
O5 O 0.3294(4) 1.0290(8) 0.7411(4) 0.0585 0.5000 Uani .
F5 F 0.3334(4) 1.1049(8) 0.7281(4) 0.0893 0.5000 Uani .
F6 F 0.3457(6) 1.0952(11) 0.7950(5) 0.1287 0.5000 Uani .
C5 C 0.3672(9) 1.0568(12) 0.7627(6) 0.0729 0.5000 Uani .
S290 S 0.35968(14) 0.9057(3) 0.75816(11) 0.0362 0.5000 Uani .
S291 S 0.37376(14) 0.9530(3) 0.75625(10) 0.0358 0.5000 Uani .
F30 F 0.4204(5) 1.0939(9) 0.7619(5) 0.0915 0.5000 Uani .
F31 F 0.4523(5) 1.1114(8) 0.7593(4) 0.0773 0.5000 Uani .
O10 O 0.3882(5) 0.9494(11) 0.8023(3) 0.0648 0.5000 Uani .
O11 O 0.3953(5) 0.8738(15) 0.7965(5) 0.1120 0.5000 Uani .
O300 O 0.3684(7) 0.8470(11) 0.7338(5) 0.0576 0.5000 Uani .
O301 O 0.3760(7) 0.8772(18) 0.7186(6) 0.1044 0.5000 Uani .

loop_
_atom_site_aniso_label
_atom_site_aniso_U_11
_atom_site_aniso_U_22
_atom_site_aniso_U_33
_atom_site_aniso_U_23
_atom_site_aniso_U_13
_atom_site_aniso_U_12
Pb1 0.01872(7) 0.02555(8) 0.02115(7) -0.00302(7) 0.00600(4) -0.00146(7)
O4 0.052(2) 0.048(2) 0.078(3) 0.000(2) 0.011(2) 0.0261(19)
S5 0.0456(6) 0.0308(6) 0.0298(5) 0.0052(4) 0.0068(5) 0.0112(5)
O6 0.093(3) 0.050(2) 0.040(2) 0.0096(19) 0.017(2) -0.002(2)
C58 0.052(3) 0.036(3) 0.040(3) -0.003(2) -0.003(2) 0.012(2)
F8 0.101(3) 0.080(3) 0.0301(16) 0.0126(17) 0.0008(18) 0.019(2)
F9 0.0473(19) 0.067(2) 0.089(3) -0.008(2) 0.0019(18) 0.0251(18)
F10 0.088(3) 0.048(2) 0.089(3) -0.018(2) -0.019(2) -0.009(2)
N15 0.0192(15) 0.0292(17) 0.0221(15) -0.0013(14) 0.0065(12) 0.0012(13)
C16 0.0218(18) 0.041(2) 0.0236(18) -0.0042(18) 0.0090(14) -0.0035(17)
C17 0.030(2) 0.037(2) 0.0228(18) 0.0013(18) 0.0075(15) -0.0069(18)
N18 0.040(2) 0.0262(17) 0.0280(18) 0.0001(15) 0.0094(15) -0.0039(16)
C19 0.046(3) 0.031(2) 0.031(2) 0.0000(19) 0.001(2) -0.002(2)
C20 0.044(3) 0.026(2) 0.038(2) 0.0087(19) 0.009(2) 0.0029(19)
C21 0.053(3) 0.042(3) 0.053(3) -0.008(3) 0.012(3) -0.002(2)
C22 0.045(3) 0.034(2) 0.037(2) 0.000(2) 0.009(2) -0.001(2)
N2 0.056(3) 0.038(2) 0.051(3) -0.005(2) 0.011(2) -0.002(2)
C24 0.059(3) 0.025(2) 0.046(3) -0.001(2) 0.003(2) -0.008(2)
C25 0.026(2) 0.055(3) 0.032(2) 0.000(2) 0.0154(18) -0.004(2)
C26 0.032(2) 0.055(3) 0.048(3) -0.006(2) 0.019(2) 0.008(2)
C27 0.028(2) 0.041(3) 0.040(2) -0.005(2) 0.0072(18) 0.0070(19)
C28 0.0221(18) 0.031(2) 0.027(2) -0.0056(17) 0.0040(15) 0.0016(16)
C32 0.0238(19) 0.035(2) 0.026(2) 0.0023(17) 0.0002(15) 0.0013(17)
C33 0.032(2) 0.036(2) 0.030(2) 0.0049(19) 0.0019(17) 0.0040(18)
C34 0.034(2) 0.033(2) 0.029(2) -0.0022(18) 0.0035(17) -0.0082(18)
N35 0.0237(16) 0.039(2) 0.0211(16) -0.0078(15) 0.0023(13) -0.0015(15)
C36 0.0252(19) 0.034(2) 0.0200(18) -0.0037(16) -0.0001(14) 0.0008(17)
C37 0.0221(17) 0.034(2) 0.0152(16) -0.0018(15) 0.0052(13) 0.0002(16)
C38 0.0271(19) 0.033(2) 0.0224(18) 0.0036(16) 0.0066(15) -0.0025(16)
N39 0.0217(15) 0.0306(17) 0.0223(16) 0.0013(13) 0.0065(12) -0.0030(13)
C40 0.0237(18) 0.0285(19) 0.0258(19) -0.0059(16) 0.0119(15) -0.0045(16)
C41 0.0217(18) 0.0213(17) 0.0279(19) 0.0020(15) 0.0078(15) -0.0014(15)
N42 0.0200(14) 0.0275(17) 0.0214(15) -0.0001(14) 0.0039(12) -0.0028(13)
C43 0.0239(19) 0.029(2) 0.028(2) -0.0002(17) 0.0055(16) -0.0032(16)
C44 0.028(2) 0.057(3) 0.029(2) -0.004(2) 0.0058(17) -0.007(2)
N45 0.0290(19) 0.065(3) 0.0283(19) -0.0109(19) 0.0085(15) -0.0075(19)
C46 0.023(2) 0.039(2) 0.038(2) 0.005(2) -0.0019(17) -0.0053(18)
C47 0.0218(19) 0.043(3) 0.044(3) 0.008(2) 0.0098(18) -0.0014(18)
C48 0.0239(19) 0.036(2) 0.037(2) -0.0015(19) 0.0135(17) -0.0029(17)
N49 0.036(2) 0.041(2) 0.057(3) 0.004(2) 0.018(2) -0.0071(18)
C50 0.037(2) 0.027(2) 0.036(2) 0.0003(18) 0.0146(19) -0.0062(19)
C51 0.034(2) 0.0214(19) 0.030(2) 0.0008(16) 0.0116(17) -0.0056(16)
C52 0.046(3) 0.054(3) 0.030(2) -0.005(2) 0.013(2) -0.018(2)
C53 0.049(3) 0.058(3) 0.032(2) -0.004(2) 0.001(2) -0.021(3)
C54 0.036(2) 0.052(3) 0.048(3) 0.001(3) -0.001(2) -0.016(2)
C55 0.032(3) 0.114(6) 0.038(3) -0.022(4) 0.006(2) 0.010(3)
F56 0.040(4) 0.061(4) 0.092(5) 0.005(4) 0.025(5) 0.008(3)
C57 0.050(3) 0.086(5) 0.030(3) -0.003(3) 0.002(2) 0.007(3)
O2 0.053(2) 0.0367(19) 0.048(2) -0.0017(17) 0.0096(17) 0.0012(17)
N5 0.037(2) 0.073(3) 0.037(2) -0.009(2) 0.0117(18) 0.002(2)
C59 0.029(2) 0.076(4) 0.029(2) -0.017(3) 0.0073(18) 0.001(2)
C7 0.027(2) 0.094(5) 0.0181(19) -0.019(2) 0.0041(16) -0.008(3)
C11 0.041(3) 0.045(3) 0.076(4) -0.006(3) 0.004(3) -0.007(2)
C12 0.049(3) 0.099(6) 0.042(3) -0.004(3) 0.007(3) 0.025(4)
N1 0.0236(16) 0.0285(17) 0.0222(15) 0.0004(14) 0.0041(13) -0.0045(13)
C2 0.030(2) 0.0242(19) 0.0271(19) -0.0038(17) -0.0023(15) 0.0003(17)
C3 0.033(2) 0.029(2) 0.028(2) 0.0038(17) 0.0063(17) -0.0067(17)
C4 0.038(3) 0.101(5) 0.027(2) -0.026(3) 0.011(2) -0.019(3)
F4 0.102(7) 0.086(6) 0.047(4) 0.020(4) 0.028(4) -0.008(5)
C6 0.048(6) 0.039(5) 0.054(7) -0.011(5) 0.009(5) 0.002(5)
O3 0.041(4) 0.054(5) 0.047(4) 0.009(4) 0.002(3) -0.004(4)
O5 0.048(5) 0.049(5) 0.075(6) 0.000(5) -0.001(5) 0.016(4)
F5 0.083(6) 0.049(5) 0.129(9) 0.027(5) -0.006(6) 0.020(5)
F6 0.118(9) 0.106(8) 0.173(13) -0.084(9) 0.057(9) -0.018(7)
C5 0.099(13) 0.038(7) 0.090(11) -0.012(8) 0.043(11) -0.001(8)
S290 0.0355(15) 0.0283(14) 0.0432(15) 0.0056(14) 0.0010(12) 0.0073(13)
S291 0.0344(15) 0.0366(17) 0.0368(14) 0.0015(13) 0.0066(11) 0.0080(12)
F30 0.069(7) 0.059(6) 0.146(10) -0.008(6) 0.012(7) -0.025(5)
F31 0.067(6) 0.050(5) 0.118(8) -0.023(5) 0.026(6) -0.016(5)
O10 0.055(5) 0.104(9) 0.040(4) 0.034(6) 0.022(4) 0.017(6)
O11 0.055(7) 0.144(13) 0.118(11) 0.107(11) -0.045(7) -0.037(8)
O300 0.051(7) 0.042(5) 0.084(10) 0.008(6) 0.023(6) 0.015(4)
O301 0.047(6) 0.164(18) 0.102(13) -0.109(13) 0.011(8) -0.007(10)

loop_
_atom_type_symbol
_atom_type_scat_dispersion_real
_atom_type_scat_dispersion_imag
_atom_type_scat_Cromer_Mann_a1
_atom_type_scat_Cromer_Mann_b1
_atom_type_scat_Cromer_Mann_a2
_atom_type_scat_Cromer_Mann_b2
_atom_type_scat_Cromer_Mann_a3
_atom_type_scat_Cromer_Mann_b3
_atom_type_scat_Cromer_Mann_a4
_atom_type_scat_Cromer_Mann_b4
_atom_type_scat_Cromer_Mann_c
_atom_type_scat_source
C 0.0033 0.0016 2.3100 20.8439 1.0200 10.2075 1.5886 0.5687 0.8650 51.6512 0.2156 'International Tables Vol C 4.2.6.8 and 6.1.1.4'
H 0.0000 0.0000 0.4930 10.5109 0.3229 26.1257 0.1402 3.1424 0.0408 57.7998 0.0030 'International Tables Vol C 4.2.6.8 and 6.1.1.4'
N 0.0061 0.0033 12.2126 0.0057 3.1322 9.8933 2.0125 28.9975 1.1663 0.5826 -11.5290 'International Tables Vol C 4.2.6.8 and 6.1.1.4'
O 0.0106 0.0060 3.0485 13.2771 2.2868 5.7011 1.5463 0.3239 0.8670 32.9089 0.2508 'International Tables Vol C 4.2.6.8 and 6.1.1.4'
F 0.0171 0.0103 3.5392 10.2825 2.6412 4.2944 1.5170 0.2615 1.0243 26.1476 0.2776 'International Tables Vol C 4.2.6.8 and 6.1.1.4'
S 0.1246 0.1234 6.9053 1.4679 5.2034 22.2151 1.4379 0.2536 1.5863 56.1720 0.8669 'International Tables Vol C 4.2.6.8 and 6.1.1.4'
Pb -3.3944 10.1111 31.0617 0.6902 13.0637 2.3576 18.4420 8.6180 5.9696 47.2579 13.4118 'International Tables Vol C 4.2.6.8 and 6.1.1.4'

loop_
_montpellier_diffrn_reflns_class_number
_montpellier_diffrn_reflns_class_d_res_high
_montpellier_diffrn_reflns_class_d_res_low
_montpellier_diffrn_reflns_class_redundancy
_montpellier_diffrn_reflns_class_av_i/ui
_diffrn_reflns_class_av_R_eq
_montpellier_diffrn_reflns_class_completeness_shell
_montpellier_diffrn_reflns_class_cumul_completeness
0 100.0 1.67 4.1 53.59 0.023 99.7 99.72
1 1.67 1.32 3.4 33.47 0.029 100.0 99.86
2 1.32 1.15 3.0 24.86 0.035 100.0 99.91
3 1.15 1.04 2.5 18.24 0.041 100.0 99.93
4 1.04 0.97 2.3 14.03 0.052 100.0 99.94
5 0.97 0.91 2.2 11.21 0.062 100.0 99.95
6 0.91 0.86 2.0 9.40 0.073 100.0 99.96
7 0.86 0.82 1.9 8.11 0.086 100.0 99.96
8 0.82 0.79 1.7 6.95 0.090 93.9 99.26
9 0.79 0.73 1.2 4.54 0.109 39.5 86.14

loop_
_geom_angle_atom_site_label_1
_geom_angle_site_symmetry_1
_geom_angle_atom_site_label_2
_geom_angle_atom_site_label_3
_geom_angle_site_symmetry_3
_geom_angle
_geom_angle_publ_flag
N42 2_666 Pb1 N45 2_666 63.61(11) yes
N42 2_666 Pb1 N39 2_666 60.50(10) yes
N45 2_666 Pb1 N39 2_666 122.75(11) yes
N42 2_666 Pb1 O4 . 75.90(13) yes
N45 2_666 Pb1 O4 . 87.37(15) yes
N39 2_666 Pb1 O4 . 90.54(13) yes
N42 2_666 Pb1 N15 . 135.15(11) yes
N45 2_666 Pb1 N15 . 78.99(11) yes
N39 2_666 Pb1 N15 . 138.27(10) yes
O4 . Pb1 N15 . 128.34(13) yes
N42 2_666 Pb1 N35 . 133.57(11) yes
N45 2_666 Pb1 N35 . 140.68(12) yes
N39 2_666 Pb1 N35 . 78.40(10) yes
O4 . Pb1 N35 . 128.17(13) yes
N15 . Pb1 N35 . 66.04(10) yes
N42 2_666 Pb1 N1 . 82.47(11) yes
N45 2_666 Pb1 N1 . 76.78(14) yes
N39 2_666 Pb1 N1 . 84.68(11) yes
O4 . Pb1 N1 . 157.30(13) yes
N15 . Pb1 N1 . 64.84(11) yes
N35 . Pb1 N1 . 72.56(11) yes
Pb1 . O4 S5 . 148.4(3) yes
O4 . S5 O6 . 115.2(3) yes
O4 . S5 C58 . 102.2(3) yes
O6 . S5 C58 . 103.6(3) yes
O4 . S5 O2 . 114.7(3) yes
O6 . S5 O2 . 114.8(3) yes
C58 . S5 O2 . 104.0(2) yes
S5 . C58 F8 . 110.4(4) yes
S5 . C58 F9 . 111.8(4) yes
F8 . C58 F9 . 107.8(5) yes
S5 . C58 F10 . 110.9(4) yes
F8 . C58 F10 . 107.7(5) yes
F9 . C58 F10 . 108.2(5) yes
Pb1 . N15 C16 . 126.0(3) yes
Pb1 . N15 C28 . 115.6(3) yes
C16 . N15 C28 . 117.7(4) yes
N15 . C16 C17 . 118.1(4) yes
N15 . C16 C25 . 122.0(4) yes
C17 . C16 C25 . 119.9(4) yes
C16 . C17 N18 . 123.1(4) yes
C16 . C17 H171 . 117.4 no
N18 . C17 H171 . 119.5 no
C17 . N18 C19 . 117.3(4) yes
N18 . C19 C20 . 112.8(4) yes
N18 . C19 H191 . 108.5 no
C20 . C19 H191 . 109.6 no
N18 . C19 H192 . 108.2 no
C20 . C19 H192 . 108.5 no
H191 . C19 H192 . 109.2 no
C19 . C20 C21 . 122.4(5) yes
C19 . C20 C22 . 120.8(5) yes
C21 . C20 C22 . 116.8(5) yes
C20 . C21 C11 . 119.7(5) yes
C20 . C21 H211 . 120.2 no
C11 . C21 H211 . 120.1 no
C20 . C22 N2 . 124.1(5) yes
C20 . C22 H221 . 118.3 no
N2 . C22 H221 . 117.6 no
C22 . N2 C24 . 117.6(5) yes
N2 . C24 C11 . 123.3(5) yes
N2 . C24 H241 . 118.5 no
C11 . C24 H241 . 118.2 no
C16 . C25 C26 . 119.7(4) yes
C16 . C25 H251 . 119.7 no
C26 . C25 H251 . 120.7 no
C25 . C26 C27 . 118.7(4) yes
C25 . C26 H261 . 120.7 no
C27 . C26 H261 . 120.6 no
C26 . C27 C28 . 118.7(5) yes
C26 . C27 H271 . 121.3 no
C28 . C27 H271 . 120.0 no
C27 . C28 N15 . 123.2(4) yes
C27 . C28 C2 . 119.3(4) yes
N15 . C28 C2 . 117.5(4) yes
C33 . C32 C37 . 118.9(4) yes
C33 . C32 H321 . 120.1 no
C37 . C32 H321 . 121.0 no
C32 . C33 C34 . 119.2(4) yes
C32 . C33 H331 . 120.3 no
C34 . C33 H331 . 120.5 no
C33 . C34 N35 . 122.7(4) yes
C33 . C34 H341 . 118.3 no
N35 . C34 H341 . 119.0 no
C34 . N35 Pb1 . 133.8(3) yes
C34 . N35 C36 . 117.5(4) yes
Pb1 . N35 C36 . 108.2(3) yes
N35 . C36 C37 . 124.5(4) yes
N35 . C36 H361 . 118.0 no
C37 . C36 H361 . 117.5 no
C36 . C37 C32 . 117.2(4) yes
C36 . C37 C38 . 121.1(4) yes
C32 . C37 C38 . 121.7(4) yes
C37 . C38 N39 . 110.2(3) yes
C37 . C38 H381 . 110.3 no
N39 . C38 H381 . 109.3 no
C37 . C38 H382 . 109.7 no
N39 . C38 H382 . 108.3 no
H381 . C38 H382 . 109.0 no
C38 . N39 Pb1 2_666 124.2(2) yes
C38 . N39 C40 . 117.9(3) yes
Pb1 2_666 N39 C40 . 115.7(3) yes
N39 . C40 C41 . 121.2(4) yes
N39 . C40 H401 . 120.2 no
C41 . C40 H401 . 118.6 no
C40 . C41 N42 . 117.2(3) yes
C40 . C41 C48 . 120.8(4) yes
N42 . C41 C48 . 122.0(4) yes
C41 . N42 Pb1 2_666 122.1(3) yes
C41 . N42 C43 . 118.7(3) yes
Pb1 2_666 N42 C43 . 117.8(3) yes
N42 . C43 C44 . 117.0(4) yes
N42 . C43 C46 . 123.0(4) yes
C44 . C43 C46 . 120.0(4) yes
C43 . C44 N45 . 122.3(4) yes
C43 . C44 H441 . 118.6 no
N45 . C44 H441 . 119.1 no
Pb1 2_666 N45 C44 . 117.4(3) yes
Pb1 2_666 N45 C4 . 125.7(3) yes
C44 . N45 C4 . 116.9(4) yes
C43 . C46 C47 . 118.4(4) yes
C43 . C46 H461 . 119.8 no
C47 . C46 H461 . 121.9 no
C46 . C47 C48 . 119.3(4) yes
C46 . C47 H471 . 120.6 no
C48 . C47 H471 . 120.1 no
C41 . C48 C47 . 118.7(4) yes
C41 . C48 H481 . 120.0 no
C47 . C48 H481 . 121.2 no
C50 . N49 C54 . 116.2(4) yes
N49 . C50 C51 . 124.7(5) yes
N49 . C50 H501 . 117.0 no
C51 . C50 H501 . 118.3 no
C50 . C51 C52 . 117.6(4) yes
C50 . C51 C3 . 120.1(4) yes
C52 . C51 C3 . 122.3(4) yes
C51 . C52 C53 . 118.6(5) yes
C51 . C52 H521 . 120.9 no
C53 . C52 H521 . 120.5 no
C52 . C53 C54 . 119.6(5) yes
C52 . C53 H27 . 120.4 no
C54 . C53 H27 . 120.0 no
C53 . C54 N49 . 123.3(5) yes
C53 . C54 H541 . 118.9 no
N49 . C54 H541 . 117.8 no
C7 . C55 C12 . 118.9(5) yes
C7 . C55 H551 . 120.6 no
C12 . C55 H551 . 120.5 no
F56 6_656 F56 C6 . 136.9(9) yes
N5 . C57 C12 . 123.4(7) yes
N5 . C57 H571 . 118.2 no
C12 . C57 H571 . 118.4 no
C57 . N5 C59 . 117.0(5) yes
N5 . C59 C7 . 123.4(6) yes
N5 . C59 H591 . 117.9 no
C7 . C59 H591 . 118.7 no
C59 . C7 C55 . 118.4(6) yes
C59 . C7 C4 . 118.0(6) yes
C55 . C7 C4 . 123.5(5) yes
C21 . C11 C24 . 118.4(6) yes
C21 . C11 H26 . 120.1 no
C24 . C11 H26 . 121.4 no
C57 . C12 C55 . 118.9(7) yes
C57 . C12 H121 . 120.2 no
C55 . C12 H121 . 120.9 no
Pb1 . N1 C2 . 118.5(3) yes
Pb1 . N1 C3 . 124.3(3) yes
C2 . N1 C3 . 117.0(4) yes
C28 . C2 N1 . 122.8(4) yes
C28 . C2 H21 . 117.6 no
N1 . C2 H21 . 119.6 no
C51 . C3 N1 . 111.6(3) yes
C51 . C3 H31 . 109.2 no
N1 . C3 H31 . 109.4 no
C51 . C3 H32 . 109.2 no
N1 . C3 H32 . 108.3 no
H31 . C3 H32 . 109.1 no
C7 . C4 N45 . 111.7(5) yes
C7 . C4 H41 . 108.4 no
N45 . C4 H41 . 109.5 no
C7 . C4 H42 . 108.7 no
N45 . C4 H42 . 109.3 no
H41 . C4 H42 . 109.3 no
F56 . C6 F4 . 106.4(10) yes
F56 . C6 S291 . 110.2(8) yes
F4 . C6 S291 . 110.4(9) yes
F56 . C6 F30 . 130.8(12) yes
F4 . C6 F30 . 116.4(12) yes
S291 . C6 F30 . 77.3(8) yes
F56 . C6 F31 . 108.4(10) yes
F4 . C6 F31 . 109.4(11) yes
S291 . C6 F31 . 111.9(9) yes
F30 . C6 F31 . 35.6(6) yes
S290 . O3 S291 . 15.34(19) yes
F5 . O5 C5 . 82.1(13) yes
F5 . O5 S290 . 148.8(11) yes
C5 . O5 S290 . 78.5(10) yes
F5 . O5 S291 . 127.4(11) yes
C5 . O5 S291 . 59.4(9) yes
S290 . O5 S291 . 22.5(2) yes
O5 . F5 C5 . 51.5(9) yes
O5 . F5 S291 . 31.1(6) yes
C5 . F5 S291 . 33.2(7) yes
F5 . C5 F6 . 103.2(15) yes
F5 . C5 O5 . 46.4(11) yes
F6 . C5 O5 . 102.7(17) yes
F5 . C5 S290 . 108.3(13) yes
F6 . C5 S290 . 111.7(12) yes
O5 . C5 S290 . 65.6(9) yes
F5 . C5 S291 . 110.5(15) yes
F6 . C5 S291 . 123.2(15) yes
O5 . C5 S291 . 73.1(11) yes
S290 . C5 S291 . 14.2(3) yes
F5 . C5 F30 . 106.1(13) yes
F6 . C5 F30 . 112.6(16) yes
O5 . C5 F30 . 140.4(18) yes
S290 . C5 F30 . 114.1(11) yes
S291 . C5 F30 . 100.4(13) yes
F5 . C5 O10 . 155.5(15) yes
F6 . C5 O10 . 78.8(12) yes
O5 . C5 O10 . 109.2(13) yes
S290 . C5 O10 . 50.4(6) yes
S291 . C5 O10 . 52.5(8) yes
F30 . C5 O10 . 95.2(14) yes
C5 . S290 O5 . 35.9(7) yes
C5 . S290 O3 . 103.5(7) yes
O5 . S290 O3 . 76.2(5) yes
C5 . S290 O10 . 64.5(8) yes
O5 . S290 O10 . 95.6(6) yes
O3 . S290 O10 . 109.9(5) yes
C5 . S290 O11 . 99.3(10) yes
O5 . S290 O11 . 132.3(10) yes
O3 . S290 O11 . 114.4(7) yes
O10 . S290 O11 . 36.8(8) yes
C5 . S290 O300 . 132.2(8) yes
O5 . S290 O300 . 117.1(8) yes
O3 . S290 O300 . 101.7(9) yes
O10 . S290 O300 . 139.1(10) yes
O11 . S290 O300 . 106.3(12) yes
C5 . S290 O301 . 105.9(11) yes
O5 . S290 O301 . 95.1(10) yes
O3 . S290 O301 . 112.0(8) yes
O10 . S290 O301 . 138.1(8) yes
O11 . S290 O301 . 119.2(12) yes
O300 . S290 O301 . 26.3(11) yes
O3 . S291 C6 . 166.4(5) yes
O3 . S291 F5 . 90.5(4) yes
C6 . S291 F5 . 83.8(5) yes
O3 . S291 O5 . 69.0(5) yes
C6 . S291 O5 . 105.3(6) yes
F5 . S291 O5 . 21.6(5) yes
O3 . S291 C5 . 104.7(9) yes
C6 . S291 C5 . 77.8(9) yes
F5 . S291 C5 . 36.4(10) yes
O5 . S291 C5 . 47.5(10) yes
O3 . S291 F30 . 145.7(5) yes
C6 . S291 F30 . 38.9(5) yes
F5 . S291 F30 . 62.4(5) yes
O5 . S291 F30 . 81.9(6) yes
C5 . S291 F30 . 41.0(9) yes
O3 . S291 O10 . 91.6(5) yes
C6 . S291 O10 . 102.1(6) yes
F5 . S291 O10 . 117.2(6) yes
O5 . S291 O10 . 114.0(6) yes
C5 . S291 O10 . 83.2(10) yes
O3 . S291 O11 . 85.0(5) yes
C6 . S291 O11 . 105.8(6) yes
F5 . S291 O11 . 151.8(9) yes
O5 . S291 O11 . 140.8(8) yes
C5 . S291 O11 . 118.6(12) yes
O3 . S291 O300 . 69.6(6) yes
C6 . S291 O300 . 103.0(6) yes
F5 . S291 O300 . 122.0(7) yes
O5 . S291 O300 . 113.1(8) yes
C5 . S291 O300 . 158.4(12) yes
O3 . S291 O301 . 85.8(7) yes
C6 . S291 O301 . 83.6(8) yes
F5 . S291 O301 . 104.2(10) yes
O5 . S291 O301 . 103.6(9) yes
C5 . S291 O301 . 137.4(13) yes
F30 . S291 O10 . 84.0(7) yes
F30 . S291 O11 . 108.8(7) yes
O10 . S291 O11 . 35.5(8) yes
F30 . S291 O300 . 141.6(7) yes
O10 . S291 O300 . 117.2(8) yes
O11 . S291 O300 . 82.3(10) yes
F30 . S291 O301 . 119.4(9) yes
O10 . S291 O301 . 138.5(11) yes
O11 . S291 O301 . 103.1(12) yes
O300 . S291 O301 . 25.3(9) yes
S291 . F30 C5 . 38.6(7) yes
S291 . F30 C6 . 63.8(7) yes
C5 . F30 C6 . 99.5(10) yes
S291 . F30 F31 . 136.4(15) yes
C5 . F30 F31 . 173.8(19) yes
C6 . F30 F31 . 74.6(14) yes
C6 . F31 F30 . 69.8(13) yes
C5 . O10 S290 . 65.1(7) yes
C5 . O10 S291 . 44.3(6) yes
S290 . O10 S291 . 25.4(2) yes
C5 . O10 O11 . 125.7(15) yes
S290 . O10 O11 . 64.2(12) yes
S291 . O10 O11 . 81.5(13) yes
S291 . O11 S290 . 24.4(2) yes
S291 . O11 O10 . 63.0(9) yes
S290 . O11 O10 . 79.0(11) yes
S291 . O300 S290 . 25.6(4) yes
S291 . O301 S290 . 26.1(3) yes

loop_
_geom_bond_atom_site_label_1
_geom_bond_atom_site_label_2
_geom_bond_site_symmetry_2
_geom_bond_distance
_geom_bond_publ_flag
Pb1 N42 2_666 2.615(3) yes
Pb1 N45 2_666 2.635(4) yes
Pb1 N39 2_666 2.797(3) yes
Pb1 O4 . 2.757(4) yes
Pb1 N15 . 2.645(3) yes
Pb1 N35 . 2.847(4) yes
Pb1 N1 . 2.546(4) yes
O4 S5 . 1.442(4) yes
S5 O6 . 1.424(4) yes
S5 C58 . 1.824(5) yes
S5 O2 . 1.440(4) yes
C58 F8 . 1.330(7) yes
C58 F9 . 1.316(6) yes
C58 F10 . 1.325(7) yes
N15 C16 . 1.346(5) yes
N15 C28 . 1.340(6) yes
C16 C17 . 1.477(6) yes
C16 C25 . 1.393(6) yes
C17 N18 . 1.252(6) yes
C17 H171 . 0.928 no
N18 C19 . 1.474(6) yes
C19 C20 . 1.494(7) yes
C19 H191 . 0.970 no
C19 H192 . 0.971 no
C20 C21 . 1.390(8) yes
C20 C22 . 1.396(7) yes
C21 C11 . 1.388(8) yes
C21 H211 . 0.928 no
C22 N2 . 1.341(7) yes
C22 H221 . 0.927 no
N2 C24 . 1.325(8) yes
C24 C11 . 1.387(9) yes
C24 H241 . 0.939 no
C25 C26 . 1.375(8) yes
C25 H251 . 0.928 no
C26 C27 . 1.381(7) yes
C26 H261 . 0.932 no
C27 C28 . 1.391(6) yes
C27 H271 . 0.933 no
C28 C2 . 1.468(6) yes
C32 C33 . 1.396(6) yes
C32 C37 . 1.390(6) yes
C32 H321 . 0.934 no
C33 C34 . 1.381(6) yes
C33 H331 . 0.931 no
C34 N35 . 1.339(6) yes
C34 H341 . 0.927 no
N35 C36 . 1.334(6) yes
C36 C37 . 1.394(6) yes
C36 H361 . 0.926 no
C37 C38 . 1.494(6) yes
C38 N39 . 1.463(5) yes
C38 H381 . 0.969 no
C38 H382 . 0.963 no
N39 C40 . 1.268(5) yes
C40 C41 . 1.464(6) yes
C40 H401 . 0.930 no
C41 N42 . 1.330(5) yes
C41 C48 . 1.404(5) yes
N42 C43 . 1.338(5) yes
C43 C44 . 1.474(6) yes
C43 C46 . 1.385(6) yes
C44 N45 . 1.268(6) yes
C44 H441 . 0.934 no
N45 C4 . 1.466(6) yes
C46 C47 . 1.384(7) yes
C46 H461 . 0.925 no
C47 C48 . 1.377(7) yes
C47 H471 . 0.933 no
C48 H481 . 0.932 no
N49 C50 . 1.339(7) yes
N49 C54 . 1.332(7) yes
C50 C51 . 1.376(6) yes
C50 H501 . 0.929 no
C51 C52 . 1.386(6) yes
C51 C3 . 1.514(6) yes
C52 C53 . 1.368(7) yes
C52 H521 . 0.930 no
C53 C54 . 1.377(8) yes
C53 H27 . 0.929 no
C54 H541 . 0.925 no
C55 C7 . 1.379(10) yes
C55 C12 . 1.371(11) yes
C55 H551 . 0.930 no
F56 F56 6_656 0.791(12) yes
F56 C6 . 1.329(13) yes
C57 N5 . 1.336(8) yes
C57 C12 . 1.384(8) yes
C57 H571 . 0.921 no
N5 C59 . 1.333(8) yes
C59 C7 . 1.394(6) yes
C59 H591 . 0.938 no
C7 C4 . 1.514(9) yes
C11 H26 . 0.934 no
C12 H121 . 0.925 no
N1 C2 . 1.281(5) yes
N1 C3 . 1.475(5) yes
C2 H21 . 0.931 no
C3 H31 . 0.969 no
C3 H32 . 0.972 no
C4 H41 . 0.968 no
C4 H42 . 0.965 no
F4 C6 . 1.313(14) yes
C6 S291 . 1.833(13) yes
C6 F30 . 1.282(16) yes
C6 F31 . 1.317(15) yes
O3 S290 . 1.428(8) yes
O3 S291 . 1.917(9) yes
O5 F5 . 1.001(12) yes
O5 C5 . 1.08(2) yes
O5 S290 . 1.678(10) yes
O5 S291 . 1.404(9) yes
F5 C5 . 1.37(2) yes
F5 S291 . 2.162(9) yes
F6 C5 . 1.283(18) yes
C5 S290 . 1.806(14) yes
C5 S291 . 1.263(14) yes
C5 F30 . 1.33(2) yes
C5 O10 . 1.80(2) yes
S290 O10 . 1.535(12) yes
S290 O11 . 1.408(11) yes
S290 O300 . 1.077(15) yes
S290 O301 . 1.397(16) yes
S291 F30 . 1.992(11) yes
S291 O10 . 1.436(11) yes
S291 O11 . 1.594(10) yes
S291 O300 . 1.437(16) yes
S291 O301 . 1.492(13) yes
F30 F31 . 0.796(11) yes
O10 O11 . 0.94(2) yes

loop_
_geom_hbond_atom_site_label_D
_geom_hbond_atom_site_label_H
_geom_hbond_atom_site_label_A
_geom_hbond_site_symmetry_A
_geom_hbond_angle_DHA
_geom_hbond_distance_DH
_geom_hbond_distance_HA
_geom_hbond_distance_DA
_geom_hbond_publ_flag
C22 H221 O2 . 160.67(14) 0.927 2.600 3.488(8) yes
C25 H251 N5 5_565 172.52(16) 0.928 2.391 3.313(8) yes
C26 H261 O300 . 175.6(4) 0.932 2.494 3.424(8) yes
C26 H261 O301 . 167.7(6) 0.932 2.273 3.190(8) yes
C44 H441 O3 8_545 140.9(2) 0.934 2.494 3.273(8) yes
C44 H441 O300 8_545 160.4(3) 0.934 2.504 3.398(8) yes
C44 H441 O301 8_545 145.7(5) 0.934 2.456 3.270(8) yes
C46 H461 O301 8_545 147.7(4) 0.925 2.535 3.354(8) yes
C48 H481 O2 7_454 144.45(13) 0.932 2.539 3.341(8) yes
C52 H521 O10 6_656 165.7(3) 0.930 2.503 3.413(8) yes
C4 H41 O11 5_564 156.4(3) 0.968 2.397 3.307(8) yes
C4 H42 O3 8_545 136.9(3) 0.965 2.274 3.051(8) yes
